data_7112662
loop_
_publ_author_name
'Wenliang Huang'
'Paul M. Abukhalil'
'Saeed I. Khan'
'Paula L. Diaconescu'

_publ_section_title
;
 Group 3 metal stilbene complexes: synthesis, reactivity, and electronic
 structure studies
;
_journal_name_full Chem.Commun.
_journal_page_first 5221
_journal_paper_doi 10.1039/C3CC47505K
_journal_volume 50
_journal_year 2014
_chemical_formula_sum 'C64 H92 Fe2 N4 O Si4 Y2'
_chemical_formula_weight 1335.30
_chemical_name_systematic
; 
 ? 
;
_space_group_crystal_system triclinic
_space_group_IT_number 2
_space_group_name_Hall '-P 1'
_space_group_name_H-M_alt 'P -1'
_symmetry_space_group_name_Hall '-P 1'
_symmetry_space_group_name_H-M 'P -1'
_atom_sites_solution_hydrogens geom
_atom_sites_solution_primary direct
_atom_sites_solution_secondary difmap
_audit_creation_method SHELXL-97
_cell_angle_alpha 82.581(4)
_cell_angle_beta 84.720(4)
_cell_angle_gamma 72.458(4)
_cell_formula_units_Z 2
_cell_length_a 12.115(4)
_cell_length_b 17.497(6)
_cell_length_c 19.614(6)
_cell_measurement_temperature 100(2)
_cell_volume 3925(2)
_computing_cell_refinement 'SAINT V8.32B (Bruker AXS Inc., 2013'
_computing_data_collection 'Bruker Apex2, 2013'
_computing_data_reduction 'SAINT V8.32B (Bruker AXS Inc., 2013'
_computing_molecular_graphics 'Bruker SHELXTL'
_computing_publication_material 'Bruker SHELXTL'
_computing_structure_refinement 'SHELXL-2013 (Sheldrick, 2013)'
_computing_structure_solution 'SHELXS-2013 (Sheldrick 2013)'
_diffrn_ambient_temperature 100(2)
_diffrn_measured_fraction_theta_full 0.990
_diffrn_measured_fraction_theta_max 0.984
_diffrn_radiation_monochromator graphite
_diffrn_radiation_source 'fine-focus sealed tube'
_diffrn_radiation_type MoK\a
_diffrn_radiation_wavelength 0.71073
_diffrn_reflns_av_R_equivalents 0.0285
_diffrn_reflns_av_sigmaI/netI 0.0483
_diffrn_reflns_limit_h_max 15
_diffrn_reflns_limit_h_min -15
_diffrn_reflns_limit_k_max 21
_diffrn_reflns_limit_k_min -21
_diffrn_reflns_limit_l_max 24
_diffrn_reflns_limit_l_min -24
_diffrn_reflns_number 32725
_diffrn_reflns_theta_full 25.00
_diffrn_reflns_theta_max 26.37
_diffrn_reflns_theta_min 3.59
_exptl_absorpt_coefficient_mu 1.922
_exptl_absorpt_correction_T_max 0.8310
_exptl_absorpt_correction_T_min 0.7115
_exptl_absorpt_correction_type multi-scan
_exptl_absorpt_process_details 'SADABS V2012/1 (Bruker AXS Inc.)'
_exptl_crystal_density_diffrn 1.130
_exptl_crystal_density_method 'not measured'
_exptl_crystal_F_000 1396
_exptl_crystal_size_max 0.19
_exptl_crystal_size_mid 0.15
_exptl_crystal_size_min 0.10
_refine_diff_density_max 1.871
_refine_diff_density_min -1.211
_refine_diff_density_rms 0.098
_refine_ls_extinction_method none
_refine_ls_goodness_of_fit_ref 1.060
_refine_ls_hydrogen_treatment constr
_refine_ls_matrix_type full
_refine_ls_number_parameters 672
_refine_ls_number_reflns 15782
_refine_ls_number_restraints 487
_refine_ls_restrained_S_all 1.045
_refine_ls_R_factor_all 0.0609
_refine_ls_R_factor_gt 0.0463
_refine_ls_shift/su_max 0.012
_refine_ls_shift/su_mean 0.000
_refine_ls_structure_factor_coef Fsqd
_refine_ls_weighting_details 'calc w=1/[\s^2^(Fo^2^)+(0.0799P)^2^+1.9847P] where P=(Fo^2^+2Fc^2^)/3'
_refine_ls_weighting_scheme calc
_refine_ls_wR_factor_gt 0.1303
_refine_ls_wR_factor_ref 0.1367
_reflns_number_gt 12471
_reflns_number_total 15782
_reflns_threshold_expression >2sigma(I)
_cod_data_source_file c3cc47505k.txt
_cod_data_source_block pld1359sm_a
_cod_database_code 7112662

loop_
_symmetry_equiv_pos_as_xyz
'x, y, z'
'-x, -y, -z'

loop_
_atom_site_label
_atom_site_type_symbol
_atom_site_fract_x
_atom_site_fract_y
_atom_site_fract_z
_atom_site_U_iso_or_equiv
_atom_site_adp_type
_atom_site_occupancy
_atom_site_symmetry_multiplicity
_atom_site_calc_flag
_atom_site_refinement_flags
Y1 Y 0.13095(3) 0.309422(18) 0.308295(15) 0.01393(9) Uani 1 1 d U
Y2 Y 0.22113(3) 0.137284(18) 0.193588(16) 0.01606(9) Uani 1 1 d U
Fe1 Fe -0.01339(4) 0.47664(3) 0.31845(2) 0.01621(11) Uani 1 1 d U
Fe2 Fe 0.14945(5) 0.13763(4) 0.03843(3) 0.02852(14) Uani 1 1 d U
Si1 Si 0.01100(8) 0.25820(6) 0.48578(5) 0.0184(2) Uani 1 1 d U
Si2 Si 0.35513(8) 0.37159(6) 0.37802(5) 0.0186(2) Uani 1 1 d U
Si3 Si -0.03431(8) 0.07677(6) 0.25497(5) 0.0184(2) Uani 1 1 d U
Si4 Si 0.44703(8) 0.22390(6) 0.11886(5) 0.0227(2) Uani 1 1 d U
N1 N 0.0191(2) 0.30642(16) 0.40396(13) 0.0168(6) Uani 1 1 d U
N2 N 0.2531(2) 0.38031(16) 0.31910(14) 0.0169(6) Uani 1 1 d U
N3 N 0.0753(2) 0.08442(17) 0.19536(14) 0.0198(6) Uani 1 1 d U
N4 N 0.3479(2) 0.17254(17) 0.11661(14) 0.0202(6) Uani 1 1 d U
O1 O 0.3496(2) 0.00518(14) 0.21010(14) 0.0275(6) Uani 1 1 d U
C1 C 0.0847(3) 0.2782(2) 0.19459(17) 0.0188(7) Uani 1 1 d U
C2 C 0.0098(3) 0.3344(2) 0.16903(17) 0.0191(7) Uani 1 1 d U
C3 C -0.0799(4) 0.4017(3) 0.1385(2) 0.0507(5) Uani 1 1 d U
C4 C -0.0519(5) 0.4655(3) 0.0975(2) 0.0507(5) Uani 1 1 d U
H4A H 0.0272 0.4634 0.0878 0.061 Uiso 1 1 calc R
C5 C -0.1374(4) 0.5313(3) 0.0710(2) 0.0507(5) Uani 1 1 d U
H5A H -0.1179 0.5747 0.0434 0.061 Uiso 1 1 calc R
C6 C -0.2511(4) 0.5332(3) 0.0850(2) 0.0507(5) Uani 1 1 d U
H6A H -0.3103 0.5792 0.0677 0.061 Uiso 1 1 calc R
C7 C -0.2825(5) 0.4699(3) 0.1239(2) 0.0507(5) Uani 1 1 d U
H7A H -0.3617 0.4716 0.1320 0.061 Uiso 1 1 calc R
C8 C -0.1963(4) 0.4050(3) 0.1503(2) 0.0507(5) Uani 1 1 d U
H8A H -0.2164 0.3615 0.1772 0.061 Uiso 1 1 calc R
C9 C 0.2539(3) 0.16712(19) 0.31122(17) 0.0184(7) Uani 1 1 d U
C10 C 0.3160(3) 0.10610(19) 0.34033(17) 0.0174(7) Uani 1 1 d U
C11 C 0.3901(3) 0.03614(19) 0.37849(17) 0.0194(7) Uani 1 1 d U
C12 C 0.3438(3) -0.0205(2) 0.41832(19) 0.0257(8) Uani 1 1 d U
H12A H 0.2631 -0.0144 0.4191 0.031 Uiso 1 1 calc R
C13 C 0.4155(4) -0.0851(2) 0.4565(2) 0.0331(9) Uani 1 1 d U
H13A H 0.3839 -0.1232 0.4839 0.040 Uiso 1 1 calc R
C14 C 0.5331(3) -0.0948(2) 0.4549(2) 0.0309(9) Uani 1 1 d U
H14A H 0.5821 -0.1395 0.4813 0.037 Uiso 1 1 calc R
C15 C 0.5795(3) -0.0397(2) 0.4152(2) 0.0323(9) Uani 1 1 d U
H15A H 0.6605 -0.0466 0.4142 0.039 Uiso 1 1 calc R
C16 C 0.5085(3) 0.0253(2) 0.37690(18) 0.0256(8) Uani 1 1 d U
H16A H 0.5409 0.0629 0.3493 0.031 Uiso 1 1 calc R
C17 C -0.0568(3) 0.3826(2) 0.38431(17) 0.0179(6) Uani 1 1 d U
C18 C -0.0829(3) 0.4567(2) 0.41532(18) 0.0227(7) Uani 1 1 d U
H18A H -0.0518 0.4635 0.4589 0.027 Uiso 1 1 calc R
C19 C -0.1644(3) 0.5183(2) 0.37483(19) 0.0251(8) Uani 1 1 d U
H19A H -0.2001 0.5752 0.3855 0.030 Uiso 1 1 calc R
C20 C -0.1848(3) 0.4854(2) 0.31705(19) 0.0232(7) Uani 1 1 d U
H20A H -0.2374 0.5148 0.2797 0.028 Uiso 1 1 calc R
C21 C -0.1192(3) 0.4019(2) 0.32217(17) 0.0194(7) Uani 1 1 d U
C22 C 0.1705(3) 0.45291(19) 0.29971(17) 0.0176(6) Uani 1 1 d U
C23 C 0.1166(3) 0.5230(2) 0.33550(18) 0.0213(7) Uani 1 1 d U
H23A H 0.1371 0.5311 0.3817 0.026 Uiso 1 1 calc R
C24 C 0.0329(3) 0.5798(2) 0.29413(19) 0.0236(7) Uani 1 1 d U
H24A H -0.0139 0.6346 0.3058 0.028 Uiso 1 1 calc R
C25 C 0.0268(3) 0.5455(2) 0.23351(18) 0.0215(7) Uani 1 1 d U
H25A H -0.0247 0.5719 0.1948 0.026 Uiso 1 1 calc R
C26 C 0.1102(3) 0.4676(2) 0.23648(17) 0.0191(7) Uani 1 1 d U
C27 C 0.0523(4) 0.3086(2) 0.55321(19) 0.0321(9) Uani 1 1 d U
H27A H 0.1359 0.3018 0.5481 0.048 Uiso 1 1 calc R
H27B H 0.0331 0.2842 0.5989 0.048 Uiso 1 1 calc R
H27C H 0.0098 0.3661 0.5482 0.048 Uiso 1 1 calc R
C28 C 0.1168(3) 0.1554(2) 0.48760(18) 0.0261(8) Uani 1 1 d U
H28A H 0.1934 0.1598 0.4701 0.039 Uiso 1 1 calc R
H28B H 0.0912 0.1231 0.4586 0.039 Uiso 1 1 calc R
H28C H 0.1216 0.1294 0.5350 0.039 Uiso 1 1 calc R
C29 C -0.1402(3) 0.2498(2) 0.51110(18) 0.0246(8) Uani 1 1 d U
C30 C -0.2229(3) 0.3311(2) 0.5305(2) 0.0328(9) Uani 1 1 d U
H30A H -0.3009 0.3258 0.5417 0.049 Uiso 1 1 calc R
H30B H -0.2251 0.3726 0.4915 0.049 Uiso 1 1 calc R
H30C H -0.1951 0.3465 0.5705 0.049 Uiso 1 1 calc R
C31 C -0.1375(4) 0.1866(3) 0.5733(2) 0.0454(12) Uani 1 1 d U
H31A H -0.2156 0.1814 0.5845 0.068 Uiso 1 1 calc R
H31B H -0.1104 0.2033 0.6129 0.068 Uiso 1 1 calc R
H31C H -0.0847 0.1345 0.5622 0.068 Uiso 1 1 calc R
C32 C -0.1886(3) 0.2244(3) 0.4507(2) 0.0349(9) Uani 1 1 d U
H32A H -0.2669 0.2206 0.4639 0.052 Uiso 1 1 calc R
H32B H -0.1383 0.1719 0.4390 0.052 Uiso 1 1 calc R
H32C H -0.1915 0.2646 0.4106 0.052 Uiso 1 1 calc R
C33 C 0.2900(4) 0.4146(3) 0.46057(19) 0.0361(10) Uani 1 1 d U
H33A H 0.2140 0.4056 0.4713 0.054 Uiso 1 1 calc R
H33B H 0.2810 0.4725 0.4555 0.054 Uiso 1 1 calc R
H33C H 0.3411 0.3879 0.4980 0.054 Uiso 1 1 calc R
C34 C 0.4238(4) 0.2612(2) 0.3998(2) 0.0357(10) Uani 1 1 d U
H34A H 0.4618 0.2372 0.3581 0.054 Uiso 1 1 calc R
H34B H 0.3641 0.2357 0.4186 0.054 Uiso 1 1 calc R
H34C H 0.4815 0.2529 0.4340 0.054 Uiso 1 1 calc R
C35 C 0.4704(3) 0.4209(2) 0.34286(19) 0.0252(8) Uani 1 1 d U
C36 C 0.4152(4) 0.5078(2) 0.3125(3) 0.0435(11) Uani 1 1 d U
H36A H 0.4762 0.5325 0.2949 0.065 Uiso 1 1 calc R
H36B H 0.3667 0.5385 0.3484 0.065 Uiso 1 1 calc R
H36C H 0.3672 0.5081 0.2749 0.065 Uiso 1 1 calc R
C37 C 0.5465(4) 0.4217(3) 0.4009(2) 0.0422(11) Uani 1 1 d U
H37A H 0.6094 0.4440 0.3820 0.063 Uiso 1 1 calc R
H37B H 0.5794 0.3665 0.4223 0.063 Uiso 1 1 calc R
H37C H 0.4993 0.4550 0.4356 0.063 Uiso 1 1 calc R
C38 C 0.5480(4) 0.3734(3) 0.2869(2) 0.0467(12) Uani 1 1 d U
H38A H 0.6078 0.3992 0.2693 0.070 Uiso 1 1 calc R
H38B H 0.5008 0.3726 0.2492 0.070 Uiso 1 1 calc R
H38C H 0.5849 0.3180 0.3065 0.070 Uiso 1 1 calc R
C39 C 0.0593(3) 0.0920(2) 0.12501(18) 0.0229(7) Uani 1 1 d U
C40 C 0.1146(4) 0.0322(3) 0.0791(2) 0.0329(9) Uani 1 1 d U
H40A H 0.1737 -0.0205 0.0917 0.039 Uiso 1 1 calc R
C41 C 0.0701(4) 0.0600(3) 0.0130(2) 0.0473(12) Uani 1 1 d U
H41A H 0.0904 0.0295 -0.0284 0.057 Uiso 1 1 calc R
C42 C -0.0109(4) 0.1372(3) 0.0166(2) 0.0424(10) Uani 1 1 d U
H42A H -0.0568 0.1709 -0.0222 0.051 Uiso 1 1 calc R
C43 C -0.0158(3) 0.1590(3) 0.08426(19) 0.0294(8) Uani 1 1 d U
H43A H -0.0644 0.2109 0.1011 0.035 Uiso 1 1 calc R
C44 C 0.2947(3) 0.1751(2) 0.05535(18) 0.0258(8) Uani 1 1 d U
C45 C 0.3217(4) 0.1125(3) 0.0104(2) 0.0353(9) Uani 1 1 d U
H45A H 0.3810 0.0587 0.0176 0.042 Uiso 1 1 calc R
C46 C 0.2525(4) 0.1424(3) -0.0480(2) 0.0467(12) Uani 1 1 d U
H46A H 0.2555 0.1128 -0.0888 0.056 Uiso 1 1 calc R
C47 C 0.1797(4) 0.2198(3) -0.0386(2) 0.0438(11) Uani 1 1 d U
H47A H 0.1219 0.2548 -0.0713 0.053 Uiso 1 1 calc R
C48 C 0.2034(3) 0.2403(3) 0.02474(19) 0.0298(8) Uani 1 1 d U
H48A H 0.1631 0.2917 0.0451 0.036 Uiso 1 1 calc R
C49 C -0.1544(3) 0.1737(2) 0.2581(2) 0.0266(8) Uani 1 1 d U
H49A H -0.1233 0.2159 0.2693 0.040 Uiso 1 1 calc R
H49B H -0.2139 0.1662 0.2935 0.040 Uiso 1 1 calc R
H49C H -0.1888 0.1896 0.2132 0.040 Uiso 1 1 calc R
C50 C 0.0309(3) 0.0506(2) 0.34076(18) 0.0268(8) Uani 1 1 d U
H50A H 0.0689 0.0908 0.3480 0.040 Uiso 1 1 calc R
H50B H 0.0881 -0.0028 0.3422 0.040 Uiso 1 1 calc R
H50C H -0.0303 0.0500 0.3770 0.040 Uiso 1 1 calc R
C51 C -0.1000(3) -0.0053(2) 0.24004(19) 0.0241(8) Uani 1 1 d U
C52 C -0.1817(4) -0.0191(3) 0.3019(2) 0.0359(9) Uani 1 1 d U
H52A H -0.2248 -0.0548 0.2909 0.054 Uiso 1 1 calc R
H52B H -0.2363 0.0327 0.3122 0.054 Uiso 1 1 calc R
H52C H -0.1362 -0.0440 0.3420 0.054 Uiso 1 1 calc R
C53 C -0.0044(4) -0.0846(2) 0.2314(3) 0.0409(10) Uani 1 1 d U
H53A H -0.0397 -0.1269 0.2260 0.061 Uiso 1 1 calc R
H53B H 0.0419 -0.1002 0.2721 0.061 Uiso 1 1 calc R
H53C H 0.0458 -0.0774 0.1904 0.061 Uiso 1 1 calc R
C54 C -0.1705(3) 0.0191(2) 0.1759(2) 0.0319(9) Uani 1 1 d U
H54A H -0.2033 -0.0240 0.1691 0.048 Uiso 1 1 calc R
H54B H -0.1201 0.0283 0.1356 0.048 Uiso 1 1 calc R
H54C H -0.2335 0.0688 0.1818 0.048 Uiso 1 1 calc R
C55 C 0.5171(3) 0.1877(2) 0.20284(19) 0.0290(8) Uani 1 1 d U
H55A H 0.4571 0.1919 0.2404 0.043 Uiso 1 1 calc R
H55B H 0.5666 0.2209 0.2097 0.043 Uiso 1 1 calc R
H55C H 0.5643 0.1313 0.2024 0.043 Uiso 1 1 calc R
C56 C 0.3761(3) 0.3361(2) 0.1166(2) 0.0357(10) Uani 1 1 d U
H56A H 0.3332 0.3483 0.1607 0.054 Uiso 1 1 calc R
H56B H 0.3226 0.3542 0.0793 0.054 Uiso 1 1 calc R
H56C H 0.4358 0.3641 0.1088 0.054 Uiso 1 1 calc R
C57 C 0.5619(3) 0.2062(2) 0.04527(19) 0.0272(8) Uani 1 1 d U
C58 C 0.6612(3) 0.2390(3) 0.0600(2) 0.0383(10) Uani 1 1 d U
H58A H 0.7155 0.2364 0.0195 0.057 Uiso 1 1 calc R
H58B H 0.7019 0.2063 0.0996 0.057 Uiso 1 1 calc R
H58C H 0.6291 0.2951 0.0701 0.057 Uiso 1 1 calc R
C59 C 0.6121(3) 0.1161(2) 0.0381(2) 0.0358(9) Uani 1 1 d U
H59A H 0.6768 0.1077 0.0032 0.054 Uiso 1 1 calc R
H59B H 0.5518 0.0956 0.0239 0.054 Uiso 1 1 calc R
H59C H 0.6398 0.0874 0.0824 0.054 Uiso 1 1 calc R
C60 C 0.5109(4) 0.2503(3) -0.0229(2) 0.0390(10) Uani 1 1 d U
H60A H 0.5716 0.2406 -0.0602 0.058 Uiso 1 1 calc R
H60B H 0.4809 0.3083 -0.0190 0.058 Uiso 1 1 calc R
H60C H 0.4478 0.2300 -0.0331 0.058 Uiso 1 1 calc R
C61 C 0.3185(5) -0.0668(3) 0.2377(3) 0.0668(10) Uani 1 1 d U
H61A H 0.2348 -0.0589 0.2339 0.080 Uiso 1 1 calc R
H61B H 0.3372 -0.0817 0.2866 0.080 Uiso 1 1 calc R
C62 C 0.3904(5) -0.1298(3) 0.1940(3) 0.0668(10) Uani 1 1 d U
H62A H 0.4133 -0.1834 0.2212 0.080 Uiso 1 1 calc R
H62B H 0.3475 -0.1331 0.1544 0.080 Uiso 1 1 calc R
C63 C 0.4933(5) -0.1024(3) 0.1705(4) 0.0668(10) Uani 1 1 d U
H63A H 0.5630 -0.1392 0.1924 0.080 Uiso 1 1 calc R
H63B H 0.5068 -0.1023 0.1199 0.080 Uiso 1 1 calc R
C64 C 0.4717(3) -0.0212(2) 0.1896(2) 0.0386(10) Uani 1 1 d U
H64A H 0.5192 -0.0216 0.2281 0.046 Uiso 1 1 calc R
H64B H 0.4903 0.0149 0.1500 0.046 Uiso 1 1 calc R

loop_
_atom_site_aniso_label
_atom_site_aniso_U_11
_atom_site_aniso_U_22
_atom_site_aniso_U_33
_atom_site_aniso_U_23
_atom_site_aniso_U_13
_atom_site_aniso_U_12
Y1 0.01473(16) 0.01408(16) 0.01264(16) -0.00283(12) -0.00009(12) -0.00334(12)
Y2 0.01669(17) 0.01454(16) 0.01747(17) -0.00503(12) 0.00228(13) -0.00489(12)
Fe1 0.0171(2) 0.0151(2) 0.0152(2) -0.00296(18) -0.00007(19) -0.00257(18)
Fe2 0.0333(3) 0.0472(3) 0.0165(3) -0.0111(2) 0.0051(2) -0.0275(3)
Si1 0.0184(5) 0.0221(5) 0.0126(4) -0.0015(4) 0.0001(4) -0.0035(4)
Si2 0.0191(5) 0.0213(5) 0.0167(5) -0.0011(4) -0.0026(4) -0.0079(4)
Si3 0.0182(5) 0.0206(5) 0.0176(5) -0.0038(4) 0.0016(4) -0.0077(4)
Si4 0.0210(5) 0.0252(5) 0.0249(5) -0.0055(4) 0.0019(4) -0.0109(4)
N1 0.0198(14) 0.0157(13) 0.0138(13) -0.0022(10) -0.0006(11) -0.0033(11)
N2 0.0153(13) 0.0175(13) 0.0180(14) -0.0033(11) 0.0003(11) -0.0046(10)
N3 0.0200(14) 0.0207(14) 0.0208(14) -0.0063(12) 0.0039(11) -0.0089(11)
N4 0.0210(15) 0.0225(15) 0.0194(14) -0.0063(12) 0.0007(11) -0.0087(12)
O1 0.0217(13) 0.0190(12) 0.0389(15) -0.0057(11) 0.0074(11) -0.0033(10)
C1 0.0221(17) 0.0178(16) 0.0172(16) -0.0067(13) -0.0028(13) -0.0043(13)
C2 0.0241(18) 0.0201(17) 0.0141(16) -0.0069(13) -0.0005(14) -0.0060(14)
C3 0.0587(12) 0.0475(11) 0.0309(10) -0.0020(8) -0.0178(9) 0.0105(10)
C4 0.0587(12) 0.0475(11) 0.0309(10) -0.0020(8) -0.0178(9) 0.0105(10)
C5 0.0587(12) 0.0475(11) 0.0309(10) -0.0020(8) -0.0178(9) 0.0105(10)
C6 0.0587(12) 0.0475(11) 0.0309(10) -0.0020(8) -0.0178(9) 0.0105(10)
C7 0.0587(12) 0.0475(11) 0.0309(10) -0.0020(8) -0.0178(9) 0.0105(10)
C8 0.0587(12) 0.0475(11) 0.0309(10) -0.0020(8) -0.0178(9) 0.0105(10)
C9 0.0204(17) 0.0167(15) 0.0192(16) -0.0031(13) -0.0027(13) -0.0063(13)
C10 0.0176(16) 0.0184(16) 0.0170(16) -0.0041(13) 0.0014(13) -0.0064(13)
C11 0.0235(17) 0.0160(16) 0.0165(17) -0.0005(13) -0.0015(14) -0.0027(13)
C12 0.0251(19) 0.0247(18) 0.028(2) 0.0045(15) -0.0051(15) -0.0095(15)
C13 0.041(2) 0.0245(19) 0.033(2) 0.0085(16) -0.0040(18) -0.0119(17)
C14 0.033(2) 0.0250(19) 0.027(2) 0.0025(16) -0.0060(17) 0.0026(16)
C15 0.0199(19) 0.035(2) 0.032(2) 0.0046(17) -0.0020(16) 0.0040(15)
C16 0.0239(18) 0.0265(19) 0.0225(19) 0.0041(15) 0.0008(15) -0.0049(15)
C17 0.0159(16) 0.0198(16) 0.0163(16) -0.0020(12) 0.0024(12) -0.0038(12)
C18 0.0263(19) 0.0232(17) 0.0178(16) -0.0070(14) 0.0052(13) -0.0058(14)
C19 0.0222(18) 0.0191(17) 0.029(2) -0.0055(14) 0.0100(14) -0.0012(13)
C20 0.0145(15) 0.0247(18) 0.0266(19) 0.0012(15) 0.0011(14) -0.0025(13)
C21 0.0122(15) 0.0239(17) 0.0208(17) 0.0000(13) 0.0005(13) -0.0047(12)
C22 0.0173(15) 0.0179(15) 0.0184(16) -0.0023(13) 0.0018(13) -0.0069(12)
C23 0.0235(17) 0.0213(17) 0.0209(17) -0.0064(14) -0.0008(14) -0.0076(13)
C24 0.0242(18) 0.0161(16) 0.031(2) -0.0036(14) 0.0003(15) -0.0064(13)
C25 0.0218(18) 0.0186(16) 0.0212(17) 0.0025(13) 0.0007(14) -0.0042(13)
C26 0.0190(17) 0.0202(16) 0.0172(16) -0.0001(13) 0.0012(12) -0.0058(13)
C27 0.037(2) 0.038(2) 0.0191(19) -0.0048(16) -0.0052(16) -0.0064(18)
C28 0.0275(19) 0.0282(19) 0.0159(17) 0.0009(14) -0.0027(15) 0.0007(15)
C29 0.0265(19) 0.0258(19) 0.0196(18) 0.0039(14) 0.0028(15) -0.0085(15)
C30 0.026(2) 0.039(2) 0.030(2) -0.0045(17) 0.0070(17) -0.0066(17)
C31 0.038(2) 0.046(3) 0.043(3) 0.018(2) 0.008(2) -0.012(2)
C32 0.028(2) 0.040(2) 0.042(2) -0.0083(19) 0.0003(18) -0.0167(18)
C33 0.035(2) 0.058(3) 0.0197(19) -0.0097(18) -0.0022(16) -0.017(2)
C34 0.046(3) 0.0251(19) 0.040(2) 0.0090(17) -0.025(2) -0.0146(17)
C35 0.0198(18) 0.0260(18) 0.032(2) -0.0048(15) -0.0006(15) -0.0090(14)
C36 0.034(2) 0.031(2) 0.067(3) 0.013(2) -0.007(2) -0.0169(18)
C37 0.030(2) 0.054(3) 0.051(3) -0.006(2) -0.011(2) -0.022(2)
C38 0.036(2) 0.062(3) 0.050(3) -0.021(2) 0.018(2) -0.026(2)
C39 0.0256(18) 0.0303(19) 0.0215(16) -0.0096(14) 0.0071(13) -0.0210(15)
C40 0.042(2) 0.041(2) 0.028(2) -0.0208(16) 0.0147(17) -0.0269(17)
C41 0.055(3) 0.080(3) 0.032(2) -0.030(2) 0.017(2) -0.054(2)
C42 0.041(2) 0.079(3) 0.023(2) -0.005(2) -0.0016(17) -0.042(2)
C43 0.0285(19) 0.047(2) 0.0202(18) -0.0038(16) -0.0003(14) -0.0228(17)
C44 0.0267(19) 0.037(2) 0.0219(17) -0.0095(15) 0.0075(14) -0.0214(15)
C45 0.035(2) 0.054(2) 0.029(2) -0.0232(18) 0.0171(16) -0.0281(18)
C46 0.051(3) 0.092(3) 0.0193(19) -0.023(2) 0.0156(17) -0.052(2)
C47 0.052(3) 0.077(3) 0.0170(19) 0.0025(19) -0.0008(18) -0.044(2)
C48 0.032(2) 0.043(2) 0.0225(18) 0.0029(16) -0.0021(16) -0.0245(16)
C49 0.0218(19) 0.0273(19) 0.030(2) -0.0063(16) 0.0029(15) -0.0055(15)
C50 0.0245(19) 0.038(2) 0.0206(18) -0.0018(16) 0.0003(15) -0.0135(16)
C51 0.0245(19) 0.0238(18) 0.0271(19) -0.0033(15) 0.0017(15) -0.0123(14)
C52 0.042(2) 0.041(2) 0.033(2) -0.0012(18) 0.0058(18) -0.0270(19)
C53 0.038(2) 0.024(2) 0.064(3) -0.010(2) 0.004(2) -0.0145(17)
C54 0.036(2) 0.040(2) 0.030(2) -0.0128(17) -0.0004(17) -0.0230(18)
C55 0.027(2) 0.040(2) 0.0245(19) -0.0118(17) 0.0015(15) -0.0156(17)
C56 0.030(2) 0.026(2) 0.053(3) -0.0127(18) 0.0012(19) -0.0076(16)
C57 0.0222(18) 0.033(2) 0.0254(19) -0.0004(16) -0.0012(15) -0.0084(15)
C58 0.026(2) 0.051(3) 0.038(2) -0.001(2) 0.0031(18) -0.0165(19)
C59 0.028(2) 0.040(2) 0.036(2) -0.0131(18) 0.0057(17) -0.0028(17)
C60 0.029(2) 0.055(3) 0.030(2) 0.0062(19) -0.0015(17) -0.0137(19)
C61 0.0518(19) 0.0301(14) 0.111(3) -0.0124(16) 0.0293(18) -0.0089(13)
C62 0.0518(19) 0.0301(14) 0.111(3) -0.0124(16) 0.0293(18) -0.0089(13)
C63 0.0518(19) 0.0301(14) 0.111(3) -0.0124(16) 0.0293(18) -0.0089(13)
C64 0.0198(19) 0.033(2) 0.056(3) -0.002(2) 0.0046(18) -0.0004(16)

loop_
_atom_type_symbol
_atom_type_description
_atom_type_scat_dispersion_real
_atom_type_scat_dispersion_imag
_atom_type_scat_source
C C 0.0033 0.0016 'International Tables Vol C Tables 4.2.6.8 and 6.1.1.4'
H H 0.0000 0.0000 'International Tables Vol C Tables 4.2.6.8 and 6.1.1.4'
N N 0.0061 0.0033 'International Tables Vol C Tables 4.2.6.8 and 6.1.1.4'
Si Si 0.0817 0.0704 'International Tables Vol C Tables 4.2.6.8 and 6.1.1.4'
Fe Fe 0.3463 0.8444 'International Tables Vol C Tables 4.2.6.8 and 6.1.1.4'
Y Y -2.7962 3.5667 'International Tables Vol C Tables 4.2.6.8 and 6.1.1.4'
O O 0.0106 0.0060 'International Tables Vol C Tables 4.2.6.8 and 6.1.1.4'

loop_
_geom_angle_atom_site_label_1
_geom_angle_atom_site_label_2
_geom_angle_atom_site_label_3
_geom_angle
N1 Y1 N2 109.74(10)
N1 Y1 C9 101.96(10)
N2 Y1 C9 105.12(10)
N1 Y1 C1 123.83(11)
N2 Y1 C1 123.71(11)
C9 Y1 C1 80.97(11)
N1 Y1 C17 31.59(10)
N2 Y1 C17 102.62(10)
C9 Y1 C17 132.52(11)
C1 Y1 C17 113.48(11)
N1 Y1 C22 103.83(10)
N2 Y1 C22 31.33(10)
C9 Y1 C22 135.36(11)
C1 Y1 C22 112.46(11)
C17 Y1 C22 82.81(10)
N1 Y1 C26 115.57(9)
N2 Y1 C26 56.61(10)
C9 Y1 C26 141.79(10)
C1 Y1 C26 83.92(10)
C17 Y1 C26 85.68(10)
C22 Y1 C26 29.94(10)
N1 Y1 Fe1 73.95(7)
N2 Y1 Fe1 73.77(7)
C9 Y1 Fe1 174.81(8)
C1 Y1 Fe1 103.91(8)
C17 Y1 Fe1 44.04(7)
C22 Y1 Fe1 44.58(7)
C26 Y1 Fe1 41.82(7)
N1 Y1 C21 55.37(9)
N2 Y1 C21 114.51(10)
C9 Y1 C21 138.94(10)
C1 Y1 C21 85.75(10)
C17 Y1 C21 28.92(9)
C22 Y1 C21 85.57(10)
C26 Y1 C21 73.86(9)
Fe1 Y1 C21 41.12(7)
N1 Y1 Y2 122.67(7)
N2 Y1 Y2 119.83(7)
C9 Y1 Y2 40.50(8)
C1 Y1 Y2 40.62(7)
C17 Y1 Y2 137.50(7)
C22 Y1 Y2 133.49(7)
C26 Y1 Y2 114.86(7)
Fe1 Y1 Y2 144.482(17)
C21 Y1 Y2 118.45(7)
N4 Y2 N3 137.90(10)
N4 Y2 O1 89.98(10)
N3 Y2 O1 88.92(10)
N4 Y2 C9 109.67(11)
N3 Y2 C9 112.43(11)
O1 Y2 C9 91.90(10)
N4 Y2 C1 94.72(11)
N3 Y2 C1 92.16(11)
O1 Y2 C1 171.69(10)
C9 Y2 C1 80.07(10)
N4 Y2 C39 109.30(10)
N3 Y2 C39 29.09(10)
O1 Y2 C39 94.67(10)
C9 Y2 C39 140.43(10)
C1 Y2 C39 90.25(11)
N4 Y2 C44 29.16(10)
N3 Y2 C44 109.58(10)
O1 Y2 C44 97.32(10)
C9 Y2 C44 137.08(11)
C1 Y2 C44 90.09(11)
C39 Y2 C44 80.56(10)
N4 Y2 Fe2 69.20(8)
N3 Y2 Fe2 69.54(7)
O1 Y2 Fe2 99.74(7)
C9 Y2 Fe2 168.27(7)
C1 Y2 Fe2 88.35(7)
C39 Y2 Fe2 40.46(7)
C44 Y2 Fe2 40.18(7)
N4 Y2 Y1 103.37(7)
N3 Y2 Y1 108.52(7)
O1 Y2 Y1 131.63(7)
C9 Y2 Y1 39.75(7)
C1 Y2 Y1 40.46(7)
C39 Y2 Y1 122.55(7)
C44 Y2 Y1 116.84(8)
Fe2 Y2 Y1 128.556(18)
C19 Fe1 C24 100.55(14)
C19 Fe1 C25 119.91(14)
C24 Fe1 C25 40.71(14)
C19 Fe1 C18 41.17(14)
C24 Fe1 C18 117.67(14)
C25 Fe1 C18 155.16(14)
C19 Fe1 C20 40.49(15)
C24 Fe1 C20 117.34(14)
C25 Fe1 C20 107.27(14)
C18 Fe1 C20 68.82(15)
C19 Fe1 C23 115.16(15)
C24 Fe1 C23 40.67(14)
C25 Fe1 C23 68.48(14)
C18 Fe1 C23 102.62(14)
C20 Fe1 C23 151.19(14)
C19 Fe1 C21 67.95(14)
C24 Fe1 C21 156.28(14)
C25 Fe1 C21 125.92(14)
C18 Fe1 C21 68.02(14)
C20 Fe1 C21 40.69(13)
C23 Fe1 C21 162.84(13)
C19 Fe1 C26 159.66(14)
C24 Fe1 C26 67.88(14)
C25 Fe1 C26 40.62(13)
C18 Fe1 C26 158.93(14)
C20 Fe1 C26 128.65(14)
C23 Fe1 C26 67.63(14)
C21 Fe1 C26 115.87(13)
C19 Fe1 C17 68.27(13)
C24 Fe1 C17 156.34(14)
C25 Fe1 C17 162.88(14)
C18 Fe1 C17 40.44(13)
C20 Fe1 C17 68.35(13)
C23 Fe1 C17 123.63(13)
C21 Fe1 C17 40.16(13)
C26 Fe1 C17 128.52(13)
C19 Fe1 C22 152.57(14)
C24 Fe1 C22 67.93(13)
C25 Fe1 C22 68.26(13)
C18 Fe1 C22 120.61(14)
C20 Fe1 C22 166.89(14)
C23 Fe1 C22 40.14(13)
C21 Fe1 C22 131.24(13)
C26 Fe1 C22 40.15(12)
C17 Fe1 C22 112.08(12)
C19 Fe1 Y1 129.20(10)
C24 Fe1 Y1 128.20(10)
C25 Fe1 Y1 107.63(10)
C18 Fe1 Y1 96.32(10)
C20 Fe1 Y1 110.72(10)
C23 Fe1 Y1 97.34(10)
C21 Fe1 Y1 70.42(9)
C26 Fe1 Y1 67.69(9)
C17 Fe1 Y1 61.22(9)
C22 Fe1 Y1 61.11(9)
C41 Fe2 C46 98.72(17)
C41 Fe2 C42 41.0(2)
C46 Fe2 C42 111.47(17)
C41 Fe2 C47 116.45(18)
C46 Fe2 C47 40.4(2)
C42 Fe2 C47 100.33(18)
C41 Fe2 C45 115.72(18)
C46 Fe2 C45 41.33(18)
C42 Fe2 C45 148.41(16)
C47 Fe2 C45 68.89(19)
C41 Fe2 C40 40.71(18)
C46 Fe2 C40 121.39(18)
C42 Fe2 C40 68.23(19)
C47 Fe2 C40 155.16(16)
C45 Fe2 C40 108.80(18)
C41 Fe2 C43 68.76(17)
C46 Fe2 C43 148.63(18)
C42 Fe2 C43 40.56(15)
C47 Fe2 C43 118.09(19)
C45 Fe2 C43 169.94(16)
C40 Fe2 C43 68.19(16)
C41 Fe2 C48 155.56(18)
C46 Fe2 C48 67.70(18)
C42 Fe2 C48 123.22(19)
C47 Fe2 C48 40.31(16)
C45 Fe2 C48 68.14(17)
C40 Fe2 C48 163.67(15)
C43 Fe2 C48 111.86(17)
C41 Fe2 C44 154.74(19)
C46 Fe2 C44 68.01(15)
C42 Fe2 C44 163.16(19)
C47 Fe2 C44 67.94(16)
C45 Fe2 C44 40.36(14)
C40 Fe2 C44 127.28(16)
C43 Fe2 C44 133.28(14)
C48 Fe2 C44 40.15(15)
C41 Fe2 C39 67.89(15)
C46 Fe2 C39 161.29(18)
C42 Fe2 C39 67.56(15)
C47 Fe2 C39 157.06(18)
C45 Fe2 C39 131.46(17)
C40 Fe2 C39 40.04(14)
C43 Fe2 C39 40.27(15)
C48 Fe2 C39 129.45(14)
C44 Fe2 C39 118.68(14)
C41 Fe2 Y2 122.81(14)
C46 Fe2 Y2 125.62(13)
C42 Fe2 Y2 122.88(12)
C47 Fe2 Y2 120.72(12)
C45 Fe2 Y2 86.59(11)
C40 Fe2 Y2 83.06(11)
C43 Fe2 Y2 83.52(10)
C48 Fe2 Y2 80.75(10)
C44 Fe2 Y2 59.57(10)
C39 Fe2 Y2 59.25(9)
N1 Si1 C27 113.46(17)
N1 Si1 C28 107.91(15)
C27 Si1 C28 106.24(18)
N1 Si1 C29 111.75(15)
C27 Si1 C29 107.57(18)
C28 Si1 C29 109.73(17)
N2 Si2 C34 106.17(16)
N2 Si2 C33 113.16(16)
C34 Si2 C33 107.2(2)
N2 Si2 C35 112.84(15)
C34 Si2 C35 109.43(18)
C33 Si2 C35 107.84(18)
N3 Si3 C50 106.58(16)
N3 Si3 C49 112.87(16)
C50 Si3 C49 107.81(17)
N3 Si3 C51 112.60(15)
C50 Si3 C51 108.60(17)
C49 Si3 C51 108.19(17)
N4 Si4 C55 106.27(16)
N4 Si4 C56 111.98(17)
C55 Si4 C56 108.00(19)
N4 Si4 C57 113.07(16)
C55 Si4 C57 109.67(17)
C56 Si4 C57 107.74(18)
C17 N1 Si1 121.8(2)
C17 N1 Y1 92.53(19)
Si1 N1 Y1 144.36(15)
C22 N2 Si2 122.8(2)
C22 N2 Y1 92.02(19)
Si2 N2 Y1 133.05(15)
C39 N3 Si3 120.9(2)
C39 N3 Y2 100.1(2)
Si3 N3 Y2 133.46(15)
C44 N4 Si4 120.5(2)
C44 N4 Y2 100.5(2)
Si4 N4 Y2 134.09(15)
C64 O1 C61 106.2(3)
C64 O1 Y2 127.4(2)
C61 O1 Y2 126.2(2)
C2 C1 Y1 109.9(2)
C2 C1 Y2 151.1(3)
Y1 C1 Y2 98.92(11)
C1 C2 C3 180.0(5)
C8 C3 C4 118.5(4)
C8 C3 C2 120.7(5)
C4 C3 C2 120.8(5)
C5 C4 C3 120.9(5)
C5 C4 H4A 119.6
C3 C4 H4A 119.6
C6 C5 C4 118.9(5)
C6 C5 H5A 120.6
C4 C5 H5A 120.6
C5 C6 C7 122.0(4)
C5 C6 H6A 119.0
C7 C6 H6A 119.0
C8 C7 C6 118.4(5)
C8 C7 H7A 120.8
C6 C7 H7A 120.8
C7 C8 C3 121.3(5)
C7 C8 H8A 119.4
C3 C8 H8A 119.4
C10 C9 Y1 152.0(3)
C10 C9 Y2 108.1(2)
Y1 C9 Y2 99.75(11)
C9 C10 C11 176.5(3)
C16 C11 C12 119.2(3)
C16 C11 C10 119.9(3)
C12 C11 C10 120.9(3)
C13 C12 C11 119.9(3)
C13 C12 H12A 120.1
C11 C12 H12A 120.1
C12 C13 C14 120.3(4)
C12 C13 H13A 119.8
C14 C13 H13A 119.8
C15 C14 C13 120.1(3)
C15 C14 H14A 119.9
C13 C14 H14A 119.9
C14 C15 C16 120.1(4)
C14 C15 H15A 120.0
C16 C15 H15A 120.0
C15 C16 C11 120.3(3)
C15 C16 H16A 119.8
C11 C16 H16A 119.8
N1 C17 C18 130.1(3)
N1 C17 C21 123.6(3)
C18 C17 C21 106.1(3)
N1 C17 Fe1 126.1(2)
C18 C17 Fe1 66.68(19)
C21 C17 Fe1 68.43(19)
N1 C17 Y1 55.88(15)
C18 C17 Y1 129.7(2)
C21 C17 Y1 87.44(19)
Fe1 C17 Y1 74.74(10)
C19 C18 C17 108.6(3)
C19 C18 Fe1 69.2(2)
C17 C18 Fe1 72.88(19)
C19 C18 H18A 125.7
C17 C18 H18A 125.7
Fe1 C18 H18A 125.7
C20 C19 C18 108.4(3)
C20 C19 Fe1 70.0(2)
C18 C19 Fe1 69.59(19)
C20 C19 H19A 125.8
C18 C19 H19A 125.8
Fe1 C19 H19A 125.8
C19 C20 C21 108.0(3)
C19 C20 Fe1 69.5(2)
C21 C20 Fe1 71.25(19)
C19 C20 H20A 126.0
C21 C20 H20A 126.0
Fe1 C20 H20A 126.0
C20 C21 C17 108.7(3)
C20 C21 Fe1 68.1(2)
C17 C21 Fe1 71.41(19)
C20 C21 Y1 135.8(2)
C17 C21 Y1 63.64(17)
Fe1 C21 Y1 68.46(9)
N2 C22 C23 131.8(3)
N2 C22 C26 122.8(3)
C23 C22 C26 105.1(3)
N2 C22 Fe1 125.2(2)
C23 C22 Fe1 66.22(18)
C26 C22 Fe1 67.56(18)
N2 C22 Y1 56.66(16)
C23 C22 Y1 131.8(2)
C26 C22 Y1 83.14(19)
Fe1 C22 Y1 74.31(10)
C24 C23 C22 109.6(3)
C24 C23 Fe1 69.2(2)
C22 C23 Fe1 73.64(19)
C24 C23 H23A 125.2
C22 C23 H23A 125.2
Fe1 C23 H23A 125.2
C25 C24 C23 108.4(3)
C25 C24 Fe1 69.8(2)
C23 C24 Fe1 70.1(2)
C25 C24 H24A 125.8
C23 C24 H24A 125.8
Fe1 C24 H24A 125.8
C24 C25 C26 107.7(3)
C24 C25 Fe1 69.5(2)
C26 C25 Fe1 71.36(19)
C24 C25 H25A 126.1
C26 C25 H25A 126.1
Fe1 C25 H25A 126.1
C25 C26 C22 109.1(3)
C25 C26 Fe1 68.03(19)
C22 C26 Fe1 72.29(19)
C25 C26 Y1 137.1(2)
C22 C26 Y1 66.92(17)
Fe1 C26 Y1 70.49(9)
Si1 C27 H27A 109.5
Si1 C27 H27B 109.5
H27A C27 H27B 109.5
Si1 C27 H27C 109.5
H27A C27 H27C 109.5
H27B C27 H27C 109.5
Si1 C28 H28A 109.5
Si1 C28 H28B 109.5
H28A C28 H28B 109.5
Si1 C28 H28C 109.5
H28A C28 H28C 109.5
H28B C28 H28C 109.5
C31 C29 C32 108.5(3)
C31 C29 C30 108.2(3)
C32 C29 C30 108.7(3)
C31 C29 Si1 110.5(3)
C32 C29 Si1 109.8(2)
C30 C29 Si1 111.0(3)
C29 C30 H30A 109.5
C29 C30 H30B 109.5
H30A C30 H30B 109.5
C29 C30 H30C 109.5
H30A C30 H30C 109.5
H30B C30 H30C 109.5
C29 C31 H31A 109.5
C29 C31 H31B 109.5
H31A C31 H31B 109.5
C29 C31 H31C 109.5
H31A C31 H31C 109.5
H31B C31 H31C 109.5
C29 C32 H32A 109.5
C29 C32 H32B 109.5
H32A C32 H32B 109.5
C29 C32 H32C 109.5
H32A C32 H32C 109.5
H32B C32 H32C 109.5
Si2 C33 H33A 109.5
Si2 C33 H33B 109.5
H33A C33 H33B 109.5
Si2 C33 H33C 109.5
H33A C33 H33C 109.5
H33B C33 H33C 109.5
Si2 C34 H34A 109.5
Si2 C34 H34B 109.5
H34A C34 H34B 109.5
Si2 C34 H34C 109.5
H34A C34 H34C 109.5
H34B C34 H34C 109.5
C36 C35 C37 108.7(3)
C36 C35 C38 109.3(4)
C37 C35 C38 108.4(3)
C36 C35 Si2 110.6(3)
C37 C35 Si2 109.6(3)
C38 C35 Si2 110.1(3)
C35 C36 H36A 109.5
C35 C36 H36B 109.5
H36A C36 H36B 109.5
C35 C36 H36C 109.5
H36A C36 H36C 109.5
H36B C36 H36C 109.5
C35 C37 H37A 109.5
C35 C37 H37B 109.5
H37A C37 H37B 109.5
C35 C37 H37C 109.5
H37A C37 H37C 109.5
H37B C37 H37C 109.5
C35 C38 H38A 109.5
C35 C38 H38B 109.5
H38A C38 H38B 109.5
C35 C38 H38C 109.5
H38A C38 H38C 109.5
H38B C38 H38C 109.5
N3 C39 C40 125.5(4)
N3 C39 C43 127.8(3)
C40 C39 C43 106.6(3)
N3 C39 Fe2 131.1(2)
C40 C39 Fe2 67.3(2)
C43 C39 Fe2 67.3(2)
N3 C39 Y2 50.80(16)
C40 C39 Y2 112.3(2)
C43 C39 Y2 112.9(2)
Fe2 C39 Y2 80.29(11)
C41 C40 C39 108.6(4)
C41 C40 Fe2 68.0(2)
C39 C40 Fe2 72.6(2)
C41 C40 H40A 125.7
C39 C40 H40A 125.7
Fe2 C40 H40A 125.7
C42 C41 C40 108.1(4)
C42 C41 Fe2 70.0(2)
C40 C41 Fe2 71.3(2)
C42 C41 H41A 126.0
C40 C41 H41A 126.0
Fe2 C41 H41A 126.0
C41 C42 C43 108.7(4)
C41 C42 Fe2 69.0(2)
C43 C42 Fe2 71.0(2)
C41 C42 H42A 125.6
C43 C42 H42A 125.6
Fe2 C42 H42A 125.6
C42 C43 C39 107.9(4)
C42 C43 Fe2 68.5(2)
C39 C43 Fe2 72.4(2)
C42 C43 H43A 126.1
C39 C43 H43A 126.0
Fe2 C43 H43A 126.0
N4 C44 C45 126.4(4)
N4 C44 C48 127.4(3)
C45 C44 C48 106.2(3)
N4 C44 Fe2 130.2(2)
C45 C44 Fe2 66.7(2)
C48 C44 Fe2 68.0(2)
N4 C44 Y2 50.35(16)
C45 C44 Y2 117.5(3)
C48 C44 Y2 108.0(2)
Fe2 C44 Y2 80.25(11)
C46 C45 C44 107.8(4)
C46 C45 Fe2 68.7(2)
C44 C45 Fe2 73.0(2)
C46 C45 H45A 126.1
C44 C45 H45A 126.1
Fe2 C45 H45A 126.1
C47 C46 C45 108.8(4)
C47 C46 Fe2 70.4(2)
C45 C46 Fe2 70.0(2)
C47 C46 H46A 125.6
C45 C46 H46A 125.6
Fe2 C46 H46A 125.6
C46 C47 C48 108.0(4)
C46 C47 Fe2 69.2(3)
C48 C47 Fe2 71.1(2)
C46 C47 H47A 126.0
C48 C47 H47A 126.0
Fe2 C47 H47A 126.0
C47 C48 C44 109.0(4)
C47 C48 Fe2 68.6(2)
C44 C48 Fe2 71.9(2)
C47 C48 H48A 125.5
C44 C48 H48A 125.5
Fe2 C48 H48A 125.5
Si3 C49 H49A 109.5
Si3 C49 H49B 109.5
H49A C49 H49B 109.5
Si3 C49 H49C 109.5
H49A C49 H49C 109.5
H49B C49 H49C 109.5
Si3 C50 H50A 109.5
Si3 C50 H50B 109.5
H50A C50 H50B 109.5
Si3 C50 H50C 109.5
H50A C50 H50C 109.5
H50B C50 H50C 109.5
C54 C51 C53 109.1(3)
C54 C51 C52 107.9(3)
C53 C51 C52 108.7(3)
C54 C51 Si3 110.8(2)
C53 C51 Si3 110.4(3)
C52 C51 Si3 109.8(3)
C51 C52 H52A 109.5
C51 C52 H52B 109.5
H52A C52 H52B 109.5
C51 C52 H52C 109.5
H52A C52 H52C 109.5
H52B C52 H52C 109.5
C51 C53 H53A 109.5
C51 C53 H53B 109.5
H53A C53 H53B 109.5
C51 C53 H53C 109.5
H53A C53 H53C 109.5
H53B C53 H53C 109.5
C51 C54 H54A 109.5
C51 C54 H54B 109.5
H54A C54 H54B 109.5
C51 C54 H54C 109.5
H54A C54 H54C 109.5
H54B C54 H54C 109.5
Si4 C55 H55A 109.5
Si4 C55 H55B 109.5
H55A C55 H55B 109.5
Si4 C55 H55C 109.5
H55A C55 H55C 109.5
H55B C55 H55C 109.5
Si4 C56 H56A 109.5
Si4 C56 H56B 109.5
H56A C56 H56B 109.5
Si4 C56 H56C 109.5
H56A C56 H56C 109.5
H56B C56 H56C 109.5
C59 C57 C60 109.2(3)
C59 C57 C58 108.5(3)
C60 C57 C58 108.4(3)
C59 C57 Si4 110.6(3)
C60 C57 Si4 110.8(3)
C58 C57 Si4 109.3(3)
C57 C58 H58A 109.5
C57 C58 H58B 109.5
H58A C58 H58B 109.5
C57 C58 H58C 109.5
H58A C58 H58C 109.5
H58B C58 H58C 109.5
C57 C59 H59A 109.5
C57 C59 H59B 109.5
H59A C59 H59B 109.5
C57 C59 H59C 109.5
H59A C59 H59C 109.5
H59B C59 H59C 109.5
C57 C60 H60A 109.5
C57 C60 H60B 109.5
H60A C60 H60B 109.5
C57 C60 H60C 109.5
H60A C60 H60C 109.5
H60B C60 H60C 109.5
O1 C61 C62 104.1(4)
O1 C61 H61A 110.9
C62 C61 H61A 110.9
O1 C61 H61B 110.9
C62 C61 H61B 110.9
H61A C61 H61B 108.9
C63 C62 C61 104.1(4)
C63 C62 H62A 110.9
C61 C62 H62A 110.9
C63 C62 H62B 110.9
C61 C62 H62B 110.9
H62A C62 H62B 109.0
C64 C63 C62 108.1(4)
C64 C63 H63A 110.1
C62 C63 H63A 110.1
C64 C63 H63B 110.1
C62 C63 H63B 110.1
H63A C63 H63B 108.4
O1 C64 C63 105.4(3)
O1 C64 H64A 110.7
C63 C64 H64A 110.7
O1 C64 H64B 110.7
C63 C64 H64B 110.7
H64A C64 H64B 108.8

loop_
_geom_bond_atom_site_label_1
_geom_bond_atom_site_label_2
_geom_bond_distance
Y1 N1 2.216(3)
Y1 N2 2.237(3)
Y1 C9 2.483(3)
Y1 C1 2.513(3)
Y1 C17 2.674(3)
Y1 C22 2.676(3)
Y1 C26 2.888(3)
Y1 Fe1 2.9428(9)
Y1 C21 2.981(3)
Y1 Y2 3.8264(10)
Y2 N4 2.219(3)
Y2 N3 2.223(3)
Y2 O1 2.367(2)
Y2 C9 2.521(3)
Y2 C1 2.522(3)
Y2 C39 2.824(3)
Y2 C44 2.834(4)
Y2 Fe2 3.2395(11)
Fe1 C19 2.033(3)
Fe1 C24 2.033(4)
Fe1 C25 2.037(3)
Fe1 C18 2.038(3)
Fe1 C20 2.038(4)
Fe1 C23 2.046(4)
Fe1 C21 2.081(3)
Fe1 C26 2.082(3)
Fe1 C17 2.121(3)
Fe1 C22 2.145(3)
Fe2 C41 2.018(4)
Fe2 C46 2.019(4)
Fe2 C42 2.030(4)
Fe2 C47 2.034(4)
Fe2 C45 2.037(4)
Fe2 C40 2.061(4)
Fe2 C43 2.064(4)
Fe2 C48 2.068(4)
Fe2 C44 2.121(4)
Fe2 C39 2.133(3)
Si1 N1 1.723(3)
Si1 C27 1.862(4)
Si1 C28 1.866(4)
Si1 C29 1.897(4)
Si2 N2 1.729(3)
Si2 C34 1.867(4)
Si2 C33 1.879(4)
Si2 C35 1.889(4)
Si3 N3 1.712(3)
Si3 C50 1.869(4)
Si3 C49 1.877(4)
Si3 C51 1.903(4)
Si4 N4 1.709(3)
Si4 C55 1.870(4)
Si4 C56 1.888(4)
Si4 C57 1.898(4)
N1 C17 1.402(4)
N2 C22 1.392(4)
N3 C39 1.395(4)
N4 C44 1.405(5)
O1 C64 1.445(4)
O1 C61 1.446(5)
C1 C2 1.209(5)
C2 C3 1.446(5)
C3 C8 1.394(7)
C3 C4 1.397(7)
C4 C5 1.376(6)
C4 H4A 0.9500
C5 C6 1.372(7)
C5 H5A 0.9500
C6 C7 1.391(7)
C6 H6A 0.9500
C7 C8 1.371(6)
C7 H7A 0.9500
C8 H8A 0.9500
C9 C10 1.213(5)
C10 C11 1.445(4)
C11 C16 1.387(5)
C11 C12 1.401(5)
C12 C13 1.379(5)
C12 H12A 0.9500
C13 C14 1.381(6)
C13 H13A 0.9500
C14 C15 1.380(6)
C14 H14A 0.9500
C15 C16 1.382(5)
C15 H15A 0.9500
C16 H16A 0.9500
C17 C18 1.439(5)
C17 C21 1.443(5)
C18 C19 1.431(5)
C18 H18A 1.0000
C19 C20 1.409(5)
C19 H19A 1.0000
C20 C21 1.433(5)
C20 H20A 1.0000
C22 C23 1.442(5)
C22 C26 1.452(5)
C23 C24 1.418(5)
C23 H23A 1.0000
C24 C25 1.416(5)
C24 H24A 1.0000
C25 C26 1.430(5)
C25 H25A 1.0000
C27 H27A 0.9800
C27 H27B 0.9800
C27 H27C 0.9800
C28 H28A 0.9800
C28 H28B 0.9800
C28 H28C 0.9800
C29 C31 1.533(5)
C29 C32 1.539(5)
C29 C30 1.543(5)
C30 H30A 0.9800
C30 H30B 0.9800
C30 H30C 0.9800
C31 H31A 0.9800
C31 H31B 0.9800
C31 H31C 0.9800
C32 H32A 0.9800
C32 H32B 0.9800
C32 H32C 0.9800
C33 H33A 0.9800
C33 H33B 0.9800
C33 H33C 0.9800
C34 H34A 0.9800
C34 H34B 0.9800
C34 H34C 0.9800
C35 C36 1.530(5)
C35 C37 1.534(5)
C35 C38 1.534(5)
C36 H36A 0.9800
C36 H36B 0.9800
C36 H36C 0.9800
C37 H37A 0.9800
C37 H37B 0.9800
C37 H37C 0.9800
C38 H38A 0.9800
C38 H38B 0.9800
C38 H38C 0.9800
C39 C40 1.437(5)
C39 C43 1.446(5)
C40 C41 1.419(6)
C40 H40A 1.0000
C41 C42 1.417(7)
C41 H41A 1.0000
C42 C43 1.419(5)
C42 H42A 1.0000
C43 H43A 1.0000
C44 C45 1.436(5)
C44 C48 1.439(5)
C45 C46 1.431(6)
C45 H45A 1.0000
C46 C47 1.400(7)
C46 H46A 1.0000
C47 C48 1.414(5)
C47 H47A 1.0000
C48 H48A 1.0000
C49 H49A 0.9800
C49 H49B 0.9800
C49 H49C 0.9800
C50 H50A 0.9800
C50 H50B 0.9800
C50 H50C 0.9800
C51 C54 1.529(5)
C51 C53 1.534(5)
C51 C52 1.535(5)
C52 H52A 0.9800
C52 H52B 0.9800
C52 H52C 0.9800
C53 H53A 0.9800
C53 H53B 0.9800
C53 H53C 0.9800
C54 H54A 0.9800
C54 H54B 0.9800
C54 H54C 0.9800
C55 H55A 0.9800
C55 H55B 0.9800
C55 H55C 0.9800
C56 H56A 0.9800
C56 H56B 0.9800
C56 H56C 0.9800
C57 C59 1.529(5)
C57 C60 1.537(5)
C57 C58 1.543(5)
C58 H58A 0.9800
C58 H58B 0.9800
C58 H58C 0.9800
C59 H59A 0.9800
C59 H59B 0.9800
C59 H59C 0.9800
C60 H60A 0.9800
C60 H60B 0.9800
C60 H60C 0.9800
C61 C62 1.496(7)
C61 H61A 0.9900
C61 H61B 0.9900
C62 C63 1.482(7)
C62 H62A 0.9900
C62 H62B 0.9900
C63 C64 1.458(6)
C63 H63A 0.9900
C63 H63B 0.9900
C64 H64A 0.9900
C64 H64B 0.9900

loop_
_platon_squeeze_void_nr
_platon_squeeze_void_average_x
_platon_squeeze_void_average_y
_platon_squeeze_void_average_z
_platon_squeeze_void_volume
_platon_squeeze_void_count_electrons
_platon_squeeze_void_content
1 0.000 0.000 0.500 44 3 ' '
2 -0.354 0.500 1.000 805 111 ' '
